data_7007632
loop_
_publ_author_name
'Melnick, Jonathan G.'
'Parkin, Gerard'

_publ_section_title
;
 Methyl and arylchalcogenolate complexes of cadmium in a sulfur rich
 coordination environment: syntheses and structural characterization of
 the tris(2-mercapto-1-tert-butylimidazolyl)hydroborato cadmium
 complexes [Tm(Bu(t))]CdMe, and [Tm(Bu(t))]CdEAr (E = O, S, Se, Te) and
 analysis of the bonding in chalcogenolate compounds.
;
_journal_issue 35
_journal_name_full 'Dalton transactions (Cambridge, England : 2003)'
_journal_page_first 4207
_journal_page_last 4210
_journal_paper_doi 10.1039/b607916d
_journal_year 2006
_chemical_formula_sum 'C27 H39 B Cd N6 S3 Se'
_chemical_formula_weight 745.99
_chemical_name_systematic
;
?
;
_space_group_IT_number 14
_symmetry_cell_setting monoclinic
_symmetry_space_group_name_Hall '-P 2ybc'
_symmetry_space_group_name_H-M 'P 1 21/c 1'
_atom_sites_solution_hydrogens geom
_atom_sites_solution_primary direct
_atom_sites_solution_secondary difmap
_audit_creation_method SHELXL-97
_cell_angle_alpha 90.00
_cell_angle_beta 113.7170(10)
_cell_angle_gamma 90.00
_cell_formula_units_Z 4
_cell_length_a 10.4001(6)
_cell_length_b 32.699(2)
_cell_length_c 10.6389(7)
_cell_measurement_reflns_used 4984
_cell_measurement_temperature 243(2)
_cell_measurement_theta_max 26.442
_cell_measurement_theta_min 2.473
_cell_volume 3312.4(4)
_computing_cell_refinement 'Bruker SMART'
_computing_data_collection 'Bruker SMART'
_computing_data_reduction 'Bruker SHELXTL'
_computing_molecular_graphics 'Bruker SHELXTL'
_computing_publication_material 'Bruker SHELXTL'
_computing_structure_refinement 'SHELXL-97 (Sheldrick, 1997)'
_computing_structure_solution 'SHELXS-97 (Sheldrick, 1990)'
_diffrn_ambient_temperature 243(2)
_diffrn_measured_fraction_theta_full 0.929
_diffrn_measured_fraction_theta_max 0.929
_diffrn_measurement_device_type 'CCD area detector'
_diffrn_measurement_method 'phi and omega scans'
_diffrn_radiation_monochromator graphite
_diffrn_radiation_source 'fine-focus sealed tube'
_diffrn_radiation_type MoK\a
_diffrn_radiation_wavelength 0.71073
_diffrn_reflns_av_R_equivalents 0.0548
_diffrn_reflns_av_sigmaI/netI 0.0847
_diffrn_reflns_limit_h_max 13
_diffrn_reflns_limit_h_min -5
_diffrn_reflns_limit_k_max 42
_diffrn_reflns_limit_k_min -43
_diffrn_reflns_limit_l_max 13
_diffrn_reflns_limit_l_min -14
_diffrn_reflns_number 23017
_diffrn_reflns_theta_full 28.29
_diffrn_reflns_theta_max 28.29
_diffrn_reflns_theta_min 1.25
_exptl_absorpt_coefficient_mu 1.974
_exptl_absorpt_correction_T_max 0.8271
_exptl_absorpt_correction_T_min 0.5889
_exptl_absorpt_correction_type empirical
_exptl_absorpt_process_details SADABS
_exptl_crystal_colour COLORLESS
_exptl_crystal_density_diffrn 1.496
_exptl_crystal_density_method 'not measured'
_exptl_crystal_description BLOCK
_exptl_crystal_F_000 1512
_exptl_crystal_size_max 0.30
_exptl_crystal_size_mid 0.20
_exptl_crystal_size_min 0.10
_refine_diff_density_max 0.400
_refine_diff_density_min -0.459
_refine_diff_density_rms 0.079
_refine_ls_extinction_coef 0.00009(7)
_refine_ls_extinction_expression Fc^*^=kFc[1+0.001xFc^2^\l^3^/sin(2\q)]^-1/4^
_refine_ls_extinction_method SHELXL
_refine_ls_goodness_of_fit_ref 1.007
_refine_ls_hydrogen_treatment mixed
_refine_ls_matrix_type full
_refine_ls_number_parameters 357
_refine_ls_number_reflns 7646
_refine_ls_number_restraints 0
_refine_ls_restrained_S_all 1.007
_refine_ls_R_factor_all 0.1029
_refine_ls_R_factor_gt 0.0419
_refine_ls_shift/su_max 0.043
_refine_ls_shift/su_mean 0.004
_refine_ls_structure_factor_coef Fsqd
_refine_ls_weighting_details 'calc w=1/[\s^2^(Fo^2^)+(0.0203P)^2^+0.0000P] where P=(Fo^2^+2Fc^2^)/3'
_refine_ls_weighting_scheme calc
_refine_ls_wR_factor_gt 0.0620
_refine_ls_wR_factor_ref 0.0712
_reflns_number_gt 4284
_reflns_number_total 7646
_reflns_threshold_expression >2sigma(I)
_cod_data_source_file b607916d.txt
_cod_data_source_block cdses10
_cod_depositor_comments
;
The following automatic conversions were performed:
'_symmetry_cell_setting' value 'Monoclinic' changed to 'monoclinic'
according to '/home/saulius/struct/CIF-dictionaries/cif_core.dic'
dictionary named 'cif_core.dic' version 2.4.1 from
2010-06-29.

'_exptl_absorpt_correction_type' value 'EMPIRICAL' changed to
'empirical' according to
'/home/saulius/struct/CIF-dictionaries/cif_core.dic' dictionary named
'cif_core.dic' version 2.4.1 from 2010-06-29.

Automatic conversion script
Id: cif_fix_enum 1527 2010-12-29 10:47:43Z saulius 
;
_cod_original_sg_symbol_H-M P2(1)/c
_cod_database_code 7007632

loop_
_symmetry_equiv_pos_as_xyz
'x, y, z'
'-x, y+1/2, -z+1/2'
'-x, -y, -z'
'x, -y-1/2, z-1/2'

loop_
_atom_site_label
_atom_site_type_symbol
_atom_site_fract_x
_atom_site_fract_y
_atom_site_fract_z
_atom_site_U_iso_or_equiv
_atom_site_adp_type
_atom_site_occupancy
_atom_site_symmetry_multiplicity
_atom_site_calc_flag
_atom_site_refinement_flags
_atom_site_disorder_assembly
_atom_site_disorder_group
Cd Cd 0.63867(3) 0.373685(8) 0.91979(3) 0.04096(10) Uani 1 1 d . . .
Se Se 0.48709(4) 0.349479(14) 1.04442(4) 0.05756(14) Uani 1 1 d . . .
S1 S 0.53547(9) 0.41023(3) 0.68582(10) 0.0459(3) Uani 1 1 d . . .
S2 S 0.80694(9) 0.32632(3) 0.86815(10) 0.0410(2) Uani 1 1 d . . .
S3 S 0.81123(9) 0.42719(3) 1.07319(10) 0.0447(3) Uani 1 1 d . . .
B B 0.8946(5) 0.42241(14) 0.7895(5) 0.0453(12) Uani 1 1 d . . .
H1 H 0.967(3) 0.4396(8) 0.743(3) 0.032(8) Uiso 1 1 d . . .
N11 N 0.7803(3) 0.45484(9) 0.7785(3) 0.0465(8) Uani 1 1 d . . .
N12 N 0.5952(3) 0.49114(9) 0.7591(3) 0.0479(8) Uani 1 1 d . . .
N21 N 0.8326(3) 0.38499(9) 0.6935(3) 0.0429(8) Uani 1 1 d . . .
N22 N 0.7304(3) 0.32879(9) 0.5875(3) 0.0426(8) Uani 1 1 d . . .
N31 N 0.9824(3) 0.40980(9) 0.9406(3) 0.0426(8) Uani 1 1 d . . .
N32 N 1.0709(3) 0.39027(9) 1.1564(3) 0.0424(8) Uani 1 1 d . . .
C11 C 0.6391(4) 0.45304(11) 0.7422(3) 0.0406(9) Uani 1 1 d . . .
C12 C 0.8223(4) 0.49447(12) 0.8185(4) 0.0580(12) Uani 1 1 d . . .
H12A H 0.9150 0.5042 0.8499 0.070 Uiso 1 1 calc R . .
C13 C 0.7105(5) 0.51668(12) 0.8055(4) 0.0571(12) Uani 1 1 d . . .
H13A H 0.7101 0.5447 0.8245 0.069 Uiso 1 1 calc R . .
C14 C 0.4459(4) 0.50460(12) 0.7272(4) 0.0519(11) Uani 1 1 d . . .
C15 C 0.3849(5) 0.47940(13) 0.8121(4) 0.0774(14) Uani 1 1 d . . .
H15A H 0.4396 0.4843 0.9091 0.116 Uiso 1 1 calc R . .
H15B H 0.3884 0.4506 0.7923 0.116 Uiso 1 1 calc R . .
H15C H 0.2882 0.4875 0.7886 0.116 Uiso 1 1 calc R . .
C16 C 0.4481(5) 0.54979(12) 0.7654(4) 0.0739(14) Uani 1 1 d . . .
H16A H 0.4895 0.5657 0.7143 0.111 Uiso 1 1 calc R . .
H16B H 0.5033 0.5532 0.8630 0.111 Uiso 1 1 calc R . .
H16C H 0.3529 0.5591 0.7430 0.111 Uiso 1 1 calc R . .
C17 C 0.3577(4) 0.49946(12) 0.5739(4) 0.0598(11) Uani 1 1 d . . .
H17A H 0.3971 0.5160 0.5224 0.090 Uiso 1 1 calc R . .
H17B H 0.2621 0.5082 0.5529 0.090 Uiso 1 1 calc R . .
H17C H 0.3579 0.4709 0.5488 0.090 Uiso 1 1 calc R . .
C21 C 0.7882(3) 0.34732(11) 0.7128(4) 0.0391(9) Uani 1 1 d . . .
C22 C 0.8006(4) 0.38904(13) 0.5562(4) 0.0552(11) Uani 1 1 d . . .
H22A H 0.8206 0.4121 0.5146 0.066 Uiso 1 1 calc R . .
C23 C 0.7370(4) 0.35547(14) 0.4906(4) 0.0574(11) Uani 1 1 d . . .
H23A H 0.7029 0.3508 0.3955 0.069 Uiso 1 1 calc R . .
C24 C 0.6585(4) 0.28765(12) 0.5541(4) 0.0490(10) Uani 1 1 d . . .
C25 C 0.7643(4) 0.25414(12) 0.6258(4) 0.0663(13) Uani 1 1 d . . .
H25A H 0.8428 0.2559 0.5988 0.100 Uiso 1 1 calc R . .
H25B H 0.7195 0.2276 0.5998 0.100 Uiso 1 1 calc R . .
H25C H 0.7979 0.2575 0.7244 0.100 Uiso 1 1 calc R . .
C26 C 0.5355(4) 0.28715(13) 0.5985(4) 0.0633(12) Uani 1 1 d . . .
H26A H 0.4715 0.3093 0.5537 0.095 Uiso 1 1 calc R . .
H26B H 0.5708 0.2905 0.6973 0.095 Uiso 1 1 calc R . .
H26C H 0.4862 0.2613 0.5727 0.095 Uiso 1 1 calc R . .
C27 C 0.6006(5) 0.28084(14) 0.3995(4) 0.0856(15) Uani 1 1 d . . .
H27A H 0.5352 0.3026 0.3532 0.128 Uiso 1 1 calc R . .
H27B H 0.5524 0.2547 0.3773 0.128 Uiso 1 1 calc R . .
H27C H 0.6772 0.2809 0.3696 0.128 Uiso 1 1 calc R . .
C31 C 0.9585(3) 0.40826(10) 1.0558(4) 0.0377(9) Uani 1 1 d . . .
C32 C 1.1137(4) 0.39199(12) 0.9705(5) 0.0508(11) Uani 1 1 d . . .
H32A H 1.1572 0.3888 0.9089 0.061 Uiso 1 1 calc R . .
C33 C 1.1660(4) 0.38037(11) 1.1005(5) 0.0504(11) Uani 1 1 d . . .
H33A H 1.2533 0.3675 1.1471 0.061 Uiso 1 1 calc R . .
C34 C 1.0874(4) 0.37938(13) 1.2997(4) 0.0582(12) Uani 1 1 d . . .
C35 C 1.2343(4) 0.36055(14) 1.3756(4) 0.0868(16) Uani 1 1 d . . .
H35A H 1.2402 0.3350 1.3317 0.130 Uiso 1 1 calc R . .
H35B H 1.2501 0.3554 1.4705 0.130 Uiso 1 1 calc R . .
H35C H 1.3049 0.3794 1.3725 0.130 Uiso 1 1 calc R . .
C36 C 1.0773(4) 0.41771(14) 1.3770(4) 0.0742(14) Uani 1 1 d . . .
H36A H 1.0815 0.4101 1.4667 0.111 Uiso 1 1 calc R . .
H36B H 0.9892 0.4316 1.3256 0.111 Uiso 1 1 calc R . .
H36C H 1.1549 0.4359 1.3880 0.111 Uiso 1 1 calc R . .
C37 C 0.9773(4) 0.34750(13) 1.2897(4) 0.0690(13) Uani 1 1 d . . .
H37A H 0.9904 0.3235 1.2426 0.103 Uiso 1 1 calc R . .
H37B H 0.8844 0.3587 1.2389 0.103 Uiso 1 1 calc R . .
H37C H 0.9870 0.3400 1.3813 0.103 Uiso 1 1 calc R . .
C41 C 0.3456(3) 0.31788(12) 0.9077(4) 0.0462(10) Uani 1 1 d . . .
C42 C 0.3251(4) 0.31734(15) 0.7734(5) 0.0764(15) Uani 1 1 d . . .
H42A H 0.3793 0.3348 0.7440 0.092 Uiso 1 1 calc R . .
C43 C 0.2269(5) 0.29188(18) 0.6774(5) 0.104(2) Uani 1 1 d . . .
H43A H 0.2183 0.2915 0.5860 0.125 Uiso 1 1 calc R . .
C44 C 0.1446(5) 0.26784(18) 0.7162(6) 0.0975(18) Uani 1 1 d . . .
H44A H 0.0785 0.2504 0.6522 0.117 Uiso 1 1 calc R . .
C45 C 0.1573(5) 0.26884(15) 0.8477(6) 0.0833(16) Uani 1 1 d . . .
H45A H 0.0965 0.2531 0.8740 0.100 Uiso 1 1 calc R . .
C46 C 0.2589(4) 0.29278(13) 0.9436(5) 0.0630(12) Uani 1 1 d . . .
H46A H 0.2695 0.2920 1.0355 0.076 Uiso 1 1 calc R . .

loop_
_atom_site_aniso_label
_atom_site_aniso_U_11
_atom_site_aniso_U_22
_atom_site_aniso_U_33
_atom_site_aniso_U_23
_atom_site_aniso_U_13
_atom_site_aniso_U_12
Cd 0.04062(14) 0.03901(18) 0.04496(18) 0.00152(15) 0.01897(13) -0.00018(14)
Se 0.0605(3) 0.0653(3) 0.0583(3) -0.0050(2) 0.0357(2) -0.0096(2)
S1 0.0510(5) 0.0343(6) 0.0435(6) -0.0004(5) 0.0098(5) -0.0024(5)
S2 0.0502(5) 0.0344(6) 0.0410(6) 0.0022(5) 0.0210(5) 0.0028(5)
S3 0.0406(5) 0.0453(7) 0.0458(6) -0.0084(5) 0.0150(5) 0.0046(5)
B 0.055(3) 0.039(3) 0.046(3) -0.003(2) 0.024(2) -0.007(2)
N11 0.057(2) 0.030(2) 0.043(2) 0.0012(15) 0.0110(16) -0.0090(17)
N12 0.066(2) 0.033(2) 0.037(2) -0.0003(15) 0.0124(17) 0.0021(18)
N21 0.0571(18) 0.033(2) 0.041(2) -0.0015(15) 0.0232(17) -0.0021(15)
N22 0.0526(18) 0.039(2) 0.041(2) -0.0061(17) 0.0235(17) -0.0043(16)
N31 0.0377(16) 0.039(2) 0.051(2) -0.0064(16) 0.0168(16) -0.0030(15)
N32 0.0335(15) 0.040(2) 0.048(2) -0.0020(16) 0.0102(16) -0.0020(14)
C11 0.058(2) 0.031(2) 0.027(2) 0.0038(17) 0.0103(18) 0.002(2)
C12 0.067(3) 0.034(3) 0.060(3) 0.000(2) 0.012(2) -0.015(2)
C13 0.080(3) 0.023(2) 0.057(3) -0.004(2) 0.015(2) -0.008(2)
C14 0.074(3) 0.042(3) 0.040(3) 0.002(2) 0.022(2) 0.010(2)
C15 0.109(4) 0.070(4) 0.070(3) 0.008(3) 0.053(3) 0.018(3)
C16 0.106(3) 0.046(3) 0.067(3) 0.001(2) 0.032(3) 0.023(3)
C17 0.065(2) 0.058(3) 0.049(3) 0.006(2) 0.015(2) 0.018(2)
C21 0.042(2) 0.037(2) 0.045(3) -0.002(2) 0.0251(19) 0.0017(19)
C22 0.076(3) 0.049(3) 0.048(3) 0.006(2) 0.034(2) -0.008(2)
C23 0.077(3) 0.057(3) 0.043(3) -0.001(2) 0.029(2) -0.002(3)
C24 0.053(2) 0.043(3) 0.048(3) -0.012(2) 0.017(2) -0.005(2)
C25 0.067(3) 0.042(3) 0.090(4) -0.014(2) 0.031(3) 0.002(2)
C26 0.048(2) 0.063(3) 0.069(3) 0.001(2) 0.014(2) 0.000(2)
C27 0.114(4) 0.072(4) 0.062(3) -0.027(3) 0.027(3) -0.025(3)
C31 0.0365(19) 0.032(2) 0.040(2) -0.0071(19) 0.0116(19) -0.0059(17)
C32 0.041(2) 0.048(3) 0.066(3) -0.010(2) 0.023(2) 0.000(2)
C33 0.0320(19) 0.045(3) 0.069(3) -0.004(2) 0.015(2) 0.0023(18)
C34 0.049(2) 0.063(3) 0.050(3) 0.007(2) 0.007(2) -0.003(2)
C35 0.052(3) 0.112(5) 0.069(3) 0.016(3) -0.004(2) 0.014(3)
C36 0.080(3) 0.087(4) 0.043(3) -0.008(3) 0.011(2) -0.012(3)
C37 0.058(3) 0.066(3) 0.070(3) 0.014(3) 0.013(2) -0.007(2)
C41 0.036(2) 0.051(3) 0.056(3) 0.003(2) 0.023(2) 0.0040(19)
C42 0.055(3) 0.102(4) 0.068(4) 0.006(3) 0.020(3) -0.026(3)
C43 0.082(3) 0.156(6) 0.069(4) -0.003(4) 0.025(3) -0.053(4)
C44 0.063(3) 0.131(5) 0.095(5) -0.009(4) 0.028(3) -0.034(3)
C45 0.061(3) 0.085(4) 0.113(5) 0.000(4) 0.045(3) -0.022(3)
C46 0.062(3) 0.061(3) 0.076(3) 0.001(3) 0.039(3) 0.004(3)

loop_
_atom_type_symbol
_atom_type_description
_atom_type_scat_dispersion_real
_atom_type_scat_dispersion_imag
_atom_type_scat_source
C C 0.0033 0.0016 'International Tables Vol C Tables 4.2.6.8 and 6.1.1.4'
H H 0.0000 0.0000 'International Tables Vol C Tables 4.2.6.8 and 6.1.1.4'
B B 0.0013 0.0007 'International Tables Vol C Tables 4.2.6.8 and 6.1.1.4'
N N 0.0061 0.0033 'International Tables Vol C Tables 4.2.6.8 and 6.1.1.4'
S S 0.1246 0.1234 'International Tables Vol C Tables 4.2.6.8 and 6.1.1.4'
Se Se -0.0929 2.2259 'International Tables Vol C Tables 4.2.6.8 and 6.1.1.4'
Cd Cd -0.8075 1.2024 'International Tables Vol C Tables 4.2.6.8 and 6.1.1.4'

loop_
_geom_angle_atom_site_label_1
_geom_angle_atom_site_label_2
_geom_angle_atom_site_label_3
_geom_angle
_geom_angle_site_symmetry_1
_geom_angle_site_symmetry_3
_geom_angle_publ_flag
S2 Cd Se 122.78(3) . . ?
S2 Cd S3 100.69(3) . . ?
Se Cd S3 107.47(3) . . ?
S2 Cd S1 97.39(3) . . ?
Se Cd S1 122.71(3) . . ?
S3 Cd S1 102.20(3) . . ?
C41 Se Cd 102.68(12) . . ?
C11 S1 Cd 94.68(12) . . ?
C21 S2 Cd 98.10(12) . . ?
C31 S3 Cd 96.37(12) . . ?
N31 B N11 111.8(3) . . ?
N31 B N21 112.7(3) . . ?
N11 B N21 112.5(3) . . ?
C11 N11 C12 107.4(3) . . ?
C11 N11 B 133.9(3) . . ?
C12 N11 B 118.5(3) . . ?
C11 N12 C13 108.2(3) . . ?
C11 N12 C14 127.1(3) . . ?
C13 N12 C14 124.7(3) . . ?
C21 N21 C22 107.3(3) . . ?
C21 N21 B 133.5(3) . . ?
C22 N21 B 118.9(3) . . ?
C21 N22 C23 108.4(3) . . ?
C21 N22 C24 127.4(3) . . ?
C23 N22 C24 124.0(3) . . ?
C31 N31 C32 107.4(3) . . ?
C31 N31 B 134.9(3) . . ?
C32 N31 B 117.4(3) . . ?
C31 N32 C33 107.5(3) . . ?
C31 N32 C34 127.6(3) . . ?
C33 N32 C34 124.8(3) . . ?
N11 C11 N12 107.6(3) . . ?
N11 C11 S1 125.9(3) . . ?
N12 C11 S1 126.4(3) . . ?
C13 C12 N11 109.0(4) . . ?
C12 C13 N12 107.7(3) . . ?
C17 C14 N12 109.2(3) . . ?
C17 C14 C15 110.9(4) . . ?
N12 C14 C15 109.9(3) . . ?
C17 C14 C16 109.2(3) . . ?
N12 C14 C16 108.4(3) . . ?
C15 C14 C16 109.1(3) . . ?
N21 C21 N22 107.3(3) . . ?
N21 C21 S2 126.2(3) . . ?
N22 C21 S2 126.5(3) . . ?
C23 C22 N21 109.7(4) . . ?
C22 C23 N22 107.2(4) . . ?
C25 C24 N22 109.5(3) . . ?
C25 C24 C27 109.1(3) . . ?
N22 C24 C27 109.1(3) . . ?
C25 C24 C26 111.3(3) . . ?
N22 C24 C26 109.4(3) . . ?
C27 C24 C26 108.3(3) . . ?
N31 C31 N32 108.5(3) . . ?
N31 C31 S3 125.4(3) . . ?
N32 C31 S3 126.0(3) . . ?
C33 C32 N31 108.1(4) . . ?
C32 C33 N32 108.6(3) . . ?
N32 C34 C37 108.4(3) . . ?
N32 C34 C36 110.3(3) . . ?
C37 C34 C36 112.8(4) . . ?
N32 C34 C35 108.1(3) . . ?
C37 C34 C35 108.8(3) . . ?
C36 C34 C35 108.3(3) . . ?
C42 C41 C46 116.1(4) . . ?
C42 C41 Se 123.9(3) . . ?
C46 C41 Se 120.0(3) . . ?
C41 C42 C43 122.5(4) . . ?
C44 C43 C42 119.6(5) . . ?
C43 C44 C45 119.7(5) . . ?
C44 C45 C46 120.4(5) . . ?
C45 C46 C41 121.6(4) . . ?

loop_
_geom_bond_atom_site_label_1
_geom_bond_atom_site_label_2
_geom_bond_distance
_geom_bond_site_symmetry_2
_geom_bond_publ_flag
Cd S2 2.5568(9) . ?
Cd Se 2.5595(5) . ?
Cd S3 2.5669(10) . ?
Cd S1 2.5743(10) . ?
Se C41 1.904(4) . ?
S1 C11 1.721(4) . ?
S2 C21 1.726(4) . ?
S3 C31 1.730(3) . ?
B N31 1.552(5) . ?
B N11 1.562(5) . ?
B N21 1.558(5) . ?
N11 C11 1.362(4) . ?
N11 C12 1.379(4) . ?
N12 C11 1.363(4) . ?
N12 C13 1.379(4) . ?
N12 C14 1.516(4) . ?
N21 C21 1.360(4) . ?
N21 C22 1.367(4) . ?
N22 C21 1.365(4) . ?
N22 C23 1.373(5) . ?
N22 C24 1.510(4) . ?
N31 C31 1.346(4) . ?
N31 C32 1.399(4) . ?
N32 C31 1.360(4) . ?
N32 C33 1.382(4) . ?
N32 C34 1.507(5) . ?
C12 C13 1.331(5) . ?
C14 C17 1.525(5) . ?
C14 C15 1.536(5) . ?
C14 C16 1.530(5) . ?
C22 C23 1.326(5) . ?
C24 C25 1.522(5) . ?
C24 C27 1.523(5) . ?
C24 C26 1.532(5) . ?
C32 C33 1.322(5) . ?
C34 C37 1.520(5) . ?
C34 C36 1.526(6) . ?
C34 C35 1.540(5) . ?
C41 C42 1.357(5) . ?
C41 C46 1.382(5) . ?
C42 C43 1.393(6) . ?
C43 C44 1.344(6) . ?
C44 C45 1.352(6) . ?
C45 C46 1.380(6) . ?
